data_4347834
loop_
_publ_author_name
'Rahman, Md Mamdudur'
'Smith, Mark D.'
'Peryshkov, Dmitry V.'

_publ_section_title
;
 Formation of a Cationic Vinylimido Group upon C-H Activation of Nitriles
 by Trialkylamines in the Presence of TaCl5.
;
_journal_issue 11
_journal_name_full 'Inorganic chemistry'
_journal_page_first 5101
_journal_page_last 5103
_journal_paper_doi 10.1021/acs.inorgchem.6b00677
_journal_volume 55
_journal_year 2016
_chemical_absolute_configuration ad
_chemical_formula_moiety 'C11 H22 Cl4 N3 Ta'
_chemical_formula_sum 'C11 H22 Cl4 N3 Ta'
_chemical_formula_weight 519.06
_space_group_crystal_system orthorhombic
_space_group_IT_number 33
_space_group_name_Hall 'P 2c -2n'
_space_group_name_H-M_alt 'P n a 21'
_atom_sites_solution_hydrogens geom
_atom_sites_solution_primary heavy
_audit_creation_date 2015-02-13
_audit_creation_method
;
Olex2 1.2
(compiled 2015.01.26 svn.r3150 for OlexSys, GUI svn.r4998)
;
_cell_angle_alpha 90
_cell_angle_beta 90
_cell_angle_gamma 90
_cell_formula_units_Z 4
_cell_length_a 15.0296(8)
_cell_length_b 8.6155(4)
_cell_length_c 13.6508(7)
_cell_measurement_reflns_used 9680
_cell_measurement_temperature 100(2)
_cell_measurement_theta_max 30.058
_cell_measurement_theta_min 2.364
_cell_volume 1767.61(15)
_computing_cell_refinement 'SAINT v8.34A (Bruker, 2013)'
_computing_data_collection 'Bruker APEXII v2014.9-0 (Bruker, 2014)'
_computing_data_reduction 'SAINT v8.34A (Bruker, 2013)'
_computing_molecular_graphics 'Olex2 (Dolomanov et al., 2009)'
_computing_publication_material 'Olex2 (Dolomanov et al., 2009)'
_computing_structure_refinement 'XL (Sheldrick, 2008)'
_computing_structure_solution 'XS (Sheldrick, 2008)'
_diffrn_ambient_temperature 100(2)
_diffrn_detector 'Bruker PHOTON-100 area detector'
_diffrn_detector_type 'CMOS area detector'
_diffrn_measured_fraction_theta_full 1.000
_diffrn_measured_fraction_theta_max 0.999
_diffrn_measurement_device 'three-circle diffractometer'
_diffrn_measurement_device_type 'Bruker D8 QUEST'
_diffrn_measurement_method '\w and \f scans'
_diffrn_radiation_monochromator 'mirror optics'
_diffrn_radiation_probe x-ray
_diffrn_radiation_type MoK\a
_diffrn_radiation_wavelength 0.71073
_diffrn_reflns_av_R_equivalents 0.0303
_diffrn_reflns_av_unetI/netI 0.0151
_diffrn_reflns_Laue_measured_fraction_full 1.000
_diffrn_reflns_Laue_measured_fraction_max 0.999
_diffrn_reflns_limit_h_max 20
_diffrn_reflns_limit_h_min -21
_diffrn_reflns_limit_k_max 12
_diffrn_reflns_limit_k_min -12
_diffrn_reflns_limit_l_max 19
_diffrn_reflns_limit_l_min -19
_diffrn_reflns_number 52526
_diffrn_reflns_point_group_measured_fraction_full 1.000
_diffrn_reflns_point_group_measured_fraction_max 0.999
_diffrn_reflns_theta_full 30.050
_diffrn_reflns_theta_max 30.089
_diffrn_reflns_theta_min 2.710
_diffrn_source 'microfocus sealed X-ray tube'
_diffrn_source_type 'Incoatec I\ms'
_diffrn_standards_number 0
_exptl_absorpt_coefficient_mu 6.814
_exptl_absorpt_correction_T_max 0.3807
_exptl_absorpt_correction_T_min 0.2456
_exptl_absorpt_correction_type multi-scan
_exptl_absorpt_process_details
;
SADABS-2014/4 (Bruker,2014/4) was used for absorption correction.
wR2(int) was 0.0861 before and 0.0460 after correction.
The Ratio of minimum to maximum transmission is 0.6451.
The \l/2 correction factor is 0.00150.
;
_exptl_crystal_colour yellow
_exptl_crystal_colour_primary yellow
_exptl_crystal_density_diffrn 1.950
_exptl_crystal_description block
_exptl_crystal_F_000 1000
_exptl_crystal_size_max 0.18
_exptl_crystal_size_mid 0.12
_exptl_crystal_size_min 0.1
_refine_diff_density_max 0.874
_refine_diff_density_min -0.465
_refine_diff_density_rms 0.090
_refine_ls_abs_structure_details
;
 Flack x determined using 2425 quotients [(I+)-(I-)]/[(I+)+(I-)]
 (Parsons, Flack and Wagner, Acta Cryst. B69 (2013) 249-259).
;
_refine_ls_abs_structure_Flack -0.013(3)
_refine_ls_extinction_coef 0.00408(13)
_refine_ls_extinction_expression Fc^*^=kFc[1+0.001xFc^2^\l^3^/sin(2\q)]^-1/4^
_refine_ls_extinction_method SHELXL
_refine_ls_goodness_of_fit_ref 1.126
_refine_ls_hydrogen_treatment constr
_refine_ls_matrix_type full
_refine_ls_number_parameters 178
_refine_ls_number_reflns 5189
_refine_ls_number_restraints 1
_refine_ls_restrained_S_all 1.126
_refine_ls_R_factor_all 0.0130
_refine_ls_R_factor_gt 0.0127
_refine_ls_shift/su_max 0.002
_refine_ls_shift/su_mean 0.000
_refine_ls_structure_factor_coef Fsqd
_refine_ls_weighting_details 'w=1/[\s^2^(Fo^2^)+(0.0171P)^2^+0.3136P] where P=(Fo^2^+2Fc^2^)/3'
_refine_ls_weighting_scheme calc
_refine_ls_wR_factor_gt 0.0308
_refine_ls_wR_factor_ref 0.0310
_reflns_Friedel_coverage 0.923
_reflns_Friedel_fraction_full 1.000
_reflns_Friedel_fraction_max 0.998
_reflns_number_gt 5116
_reflns_number_total 5189
_reflns_threshold_expression 'I > 2\s(I)'
_cod_data_source_file ic6b00677_si_002.cif
_cod_data_source_block md2023a
_cod_database_code 4347834
_shelxl_version_number 2014/6
_shelx_space_group_comment
;
The symmetry employed for this shelxl refinement is uniquely defined
by the following loop, which should always be used as a source of
symmetry information in preference to the above space-group names.
They are only intended as comments.
;
_shelx_estimated_absorpt_t_max 0.549
_shelx_estimated_absorpt_t_min 0.373
_olex2_refinement_description
;
1. Fixed Uiso
 At 1.2 times of:
  All C(H) groups, All C(H,H) groups
 At 1.5 times of:
  All C(H,H,H) groups
2.a Secondary CH2 refined with riding coordinates:
 C4(H4A,H4B), C6(H6A,H6B), C8(H8A,H8B)
2.b Aromatic/amide H refined with riding coordinates:
 C2(H2)
2.c Idealised Me refined as rotating group:
 C3(H3A,H3B,H3C), C5(H5A,H5B,H5C), C7(H7A,H7B,H7C), C9(H9A,H9B,H9C), C11(H11A,
 H11B,H11C)
;
_olex2_submission_special_instructions 'No special instructions were received'

loop_
_space_group_symop_operation_xyz
'x, y, z'
'-x, -y, z+1/2'
'-x+1/2, y+1/2, z+1/2'
'x+1/2, -y+1/2, z'

loop_
_atom_site_label
_atom_site_type_symbol
_atom_site_fract_x
_atom_site_fract_y
_atom_site_fract_z
_atom_site_U_iso_or_equiv
_atom_site_adp_type
_atom_site_occupancy
_atom_site_site_symmetry_order
_atom_site_calc_flag
_atom_site_refinement_flags_posn
Ta1 Ta 0.36215(2) 0.20209(2) 0.24742(2) 0.00920(4) Uani 1 1 d .
Cl1 Cl 0.35464(4) 0.48015(7) 0.25506(7) 0.01675(12) Uani 1 1 d .
Cl2 Cl 0.21114(4) 0.19791(7) 0.19215(5) 0.02050(13) Uani 1 1 d .
Cl3 Cl 0.34759(4) -0.07100(7) 0.28291(5) 0.01432(10) Uani 1 1 d .
Cl4 Cl 0.49425(4) 0.20423(6) 0.34592(5) 0.01402(11) Uani 1 1 d .
N1 N 0.41527(15) 0.1914(2) 0.13035(16) 0.0110(4) Uani 1 1 d .
N2 N 0.42616(15) 0.2970(2) -0.03177(17) 0.0110(4) Uani 1 1 d .
N3 N 0.29243(16) 0.2251(2) 0.40266(17) 0.0162(4) Uani 1 1 d .
C1 C 0.45975(17) 0.1824(3) 0.04370(18) 0.0108(4) Uani 1 1 d .
C2 C 0.52812(18) 0.0873(3) 0.02561(18) 0.0164(5) Uani 1 1 d .
H2 H 0.5554 0.0900 -0.0372 0.020 Uiso 1 1 calc R
C3 C 0.5631(2) -0.0230(3) 0.1006(2) 0.0226(5) Uani 1 1 d .
H3A H 0.5669 -0.1273 0.0722 0.034 Uiso 1 1 calc GR
H3B H 0.5230 -0.0247 0.1571 0.034 Uiso 1 1 calc GR
H3C H 0.6224 0.0105 0.1216 0.034 Uiso 1 1 calc GR
C4 C 0.46700(19) 0.2687(3) -0.13201(18) 0.0160(5) Uani 1 1 d .
H4A H 0.4591 0.1579 -0.1491 0.019 Uiso 1 1 calc R
H4B H 0.5317 0.2890 -0.1279 0.019 Uiso 1 1 calc R
C5 C 0.42827(19) 0.3674(3) -0.2142(2) 0.0216(5) Uani 1 1 d .
H5A H 0.3651 0.3424 -0.2226 0.032 Uiso 1 1 calc GR
H5B H 0.4602 0.3456 -0.2753 0.032 Uiso 1 1 calc GR
H5C H 0.4346 0.4775 -0.1977 0.032 Uiso 1 1 calc GR
C6 C 0.44727(17) 0.4603(3) 0.00441(18) 0.0140(4) Uani 1 1 d .
H6A H 0.4244 0.5362 -0.0439 0.017 Uiso 1 1 calc R
H6B H 0.4154 0.4782 0.0669 0.017 Uiso 1 1 calc R
C7 C 0.5456(2) 0.4905(3) 0.0204(2) 0.0218(6) Uani 1 1 d .
H7A H 0.5693 0.4149 0.0674 0.033 Uiso 1 1 calc GR
H7B H 0.5539 0.5957 0.0463 0.033 Uiso 1 1 calc GR
H7C H 0.5774 0.4805 -0.0420 0.033 Uiso 1 1 calc GR
C8 C 0.3254(2) 0.2868(4) -0.0378(2) 0.0250(7) Uani 1 1 d .
H8A H 0.2999 0.3078 0.0278 0.030 Uiso 1 1 calc R
H8B H 0.3034 0.3680 -0.0830 0.030 Uiso 1 1 calc R
C9 C 0.2935(3) 0.1305(5) -0.0728(3) 0.0492(12) Uani 1 1 d .
H9A H 0.3065 0.1193 -0.1428 0.074 Uiso 1 1 calc GR
H9B H 0.2292 0.1220 -0.0622 0.074 Uiso 1 1 calc GR
H9C H 0.3241 0.0484 -0.0362 0.074 Uiso 1 1 calc GR
C10 C 0.26063(19) 0.2448(3) 0.4774(2) 0.0176(5) Uani 1 1 d .
C11 C 0.2207(3) 0.2738(4) 0.5725(2) 0.0305(7) Uani 1 1 d .
H11A H 0.1572 0.2958 0.5642 0.046 Uiso 1 1 calc GR
H11B H 0.2499 0.3630 0.6032 0.046 Uiso 1 1 calc GR
H11C H 0.2281 0.1820 0.6142 0.046 Uiso 1 1 calc GR

loop_
_atom_site_aniso_label
_atom_site_aniso_U_11
_atom_site_aniso_U_22
_atom_site_aniso_U_33
_atom_site_aniso_U_23
_atom_site_aniso_U_13
_atom_site_aniso_U_12
Ta1 0.01171(5) 0.01010(5) 0.00580(5) 0.00034(7) 0.00049(5) 0.00048(2)
Cl1 0.0258(3) 0.0108(2) 0.0136(3) 0.0006(3) 0.0032(3) 0.00432(16)
Cl2 0.0123(3) 0.0309(4) 0.0183(3) 0.0040(2) -0.0025(2) 0.0006(2)
Cl3 0.0196(2) 0.0114(2) 0.0120(2) 0.0009(2) -0.0018(2) -0.0030(2)
Cl4 0.0158(3) 0.0145(3) 0.0118(3) -0.00013(18) -0.0032(2) -0.00129(18)
N1 0.0141(10) 0.0098(9) 0.0091(10) 0.0011(6) -0.0006(7) 0.0005(6)
N2 0.0115(10) 0.0134(10) 0.0081(10) 0.0010(6) -0.0002(8) -0.0029(6)
N3 0.0207(11) 0.0152(10) 0.0129(10) 0.0005(8) 0.0027(8) 0.0000(8)
C1 0.0160(11) 0.0084(9) 0.0081(11) 0.0002(7) -0.0005(8) -0.0014(8)
C2 0.0239(12) 0.0126(10) 0.0126(11) -0.0007(8) 0.0034(9) 0.0033(9)
C3 0.0325(14) 0.0160(12) 0.0195(12) 0.0026(9) 0.0051(10) 0.0124(10)
C4 0.0250(13) 0.0161(11) 0.0068(10) -0.0001(8) 0.0017(9) -0.0026(9)
C5 0.0291(13) 0.0266(13) 0.0092(10) 0.0044(10) -0.0015(10) -0.0035(11)
C6 0.0220(12) 0.0084(10) 0.0117(11) 0.0000(8) 0.0015(9) 0.0021(9)
C7 0.0295(15) 0.0166(13) 0.0192(14) 0.0009(11) -0.0072(11) -0.0082(10)
C8 0.0115(13) 0.0466(19) 0.0169(14) 0.0126(11) -0.0046(11) -0.0075(11)
C9 0.048(2) 0.063(3) 0.0366(19) 0.0183(18) -0.0210(16) -0.043(2)
C10 0.0245(13) 0.0119(10) 0.0164(11) -0.0009(9) 0.0060(10) -0.0019(9)
C11 0.045(2) 0.0275(15) 0.0184(14) -0.0033(11) 0.0187(14) -0.0029(13)

loop_
_atom_type_symbol
_atom_type_description
_atom_type_scat_dispersion_real
_atom_type_scat_dispersion_imag
_atom_type_scat_source
C C 0.0033 0.0016 'International Tables Vol C Tables 4.2.6.8 and 6.1.1.4'
H H 0.0000 0.0000 'International Tables Vol C Tables 4.2.6.8 and 6.1.1.4'
Cl Cl 0.1484 0.1585 'International Tables Vol C Tables 4.2.6.8 and 6.1.1.4'
N N 0.0061 0.0033 'International Tables Vol C Tables 4.2.6.8 and 6.1.1.4'
Ta Ta -0.7052 6.5227 'International Tables Vol C Tables 4.2.6.8 and 6.1.1.4'

loop_
_geom_angle_atom_site_label_1
_geom_angle_atom_site_label_2
_geom_angle_atom_site_label_3
_geom_angle
Cl1 Ta1 Cl3 163.82(2)
Cl2 Ta1 Cl1 89.09(2)
Cl2 Ta1 Cl3 87.85(2)
Cl2 Ta1 Cl4 164.27(3)
Cl4 Ta1 Cl1 90.39(2)
Cl4 Ta1 Cl3 88.283(19)
N1 Ta1 Cl1 96.40(6)
N1 Ta1 Cl2 98.10(7)
N1 Ta1 Cl3 99.76(6)
N1 Ta1 Cl4 97.58(7)
N1 Ta1 N3 178.15(8)
N3 Ta1 Cl1 81.78(6)
N3 Ta1 Cl2 82.18(6)
N3 Ta1 Cl3 82.07(5)
N3 Ta1 Cl4 82.19(6)
C1 N1 Ta1 177.1(2)
C1 N2 C4 111.96(19)
C1 N2 C6 108.17(19)
C1 N2 C8 109.37(19)
C4 N2 C6 110.81(19)
C8 N2 C4 110.2(2)
C8 N2 C6 106.14(18)
C10 N3 Ta1 176.1(2)
N1 C1 N2 113.0(2)
C2 C1 N1 124.9(2)
C2 C1 N2 122.0(2)
C1 C2 H2 118.8
C1 C2 C3 122.3(2)
C3 C2 H2 118.8
C2 C3 H3A 109.5
C2 C3 H3B 109.5
C2 C3 H3C 109.5
H3A C3 H3B 109.5
H3A C3 H3C 109.5
H3B C3 H3C 109.5
N2 C4 H4A 108.6
N2 C4 H4B 108.6
N2 C4 C5 114.8(2)
H4A C4 H4B 107.5
C5 C4 H4A 108.6
C5 C4 H4B 108.6
C4 C5 H5A 109.5
C4 C5 H5B 109.5
C4 C5 H5C 109.5
H5A C5 H5B 109.5
H5A C5 H5C 109.5
H5B C5 H5C 109.5
N2 C6 H6A 108.7
N2 C6 H6B 108.7
H6A C6 H6B 107.6
C7 C6 N2 114.1(2)
C7 C6 H6A 108.7
C7 C6 H6B 108.7
C6 C7 H7A 109.5
C6 C7 H7B 109.5
C6 C7 H7C 109.5
H7A C7 H7B 109.5
H7A C7 H7C 109.5
H7B C7 H7C 109.5
N2 C8 H8A 109.1
N2 C8 H8B 109.1
H8A C8 H8B 107.8
C9 C8 N2 112.7(3)
C9 C8 H8A 109.1
C9 C8 H8B 109.1
C8 C9 H9A 109.5
C8 C9 H9B 109.5
C8 C9 H9C 109.5
H9A C9 H9B 109.5
H9A C9 H9C 109.5
H9B C9 H9C 109.5
N3 C10 C11 178.6(3)
C10 C11 H11A 109.5
C10 C11 H11B 109.5
C10 C11 H11C 109.5
H11A C11 H11B 109.5
H11A C11 H11C 109.5
H11B C11 H11C 109.5

loop_
_geom_bond_atom_site_label_1
_geom_bond_atom_site_label_2
_geom_bond_distance
Ta1 Cl1 2.4006(6)
Ta1 Cl2 2.3920(7)
Ta1 Cl3 2.4121(6)
Ta1 Cl4 2.3979(6)
Ta1 N1 1.789(2)
Ta1 N3 2.372(2)
N1 C1 1.361(3)
N2 C1 1.513(3)
N2 C4 1.519(3)
N2 C6 1.525(3)
N2 C8 1.519(3)
N3 C10 1.139(4)
C1 C2 1.338(3)
C2 H2 0.9500
C2 C3 1.492(4)
C3 H3A 0.9800
C3 H3B 0.9800
C3 H3C 0.9800
C4 H4A 0.9900
C4 H4B 0.9900
C4 C5 1.523(4)
C5 H5A 0.9800
C5 H5B 0.9800
C5 H5C 0.9800
C6 H6A 0.9900
C6 H6B 0.9900
C6 C7 1.517(4)
C7 H7A 0.9800
C7 H7B 0.9800
C7 H7C 0.9800
C8 H8A 0.9900
C8 H8B 0.9900
C8 C9 1.508(5)
C9 H9A 0.9800
C9 H9B 0.9800
C9 H9C 0.9800
C10 C11 1.451(4)
C11 H11A 0.9800
C11 H11B 0.9800
C11 H11C 0.9800

loop_
_geom_torsion_atom_site_label_1
_geom_torsion_atom_site_label_2
_geom_torsion_atom_site_label_3
_geom_torsion_atom_site_label_4
_geom_torsion
N1 C1 C2 C3 0.6(4)
N2 C1 C2 C3 178.4(2)
C1 N2 C4 C5 173.2(2)
C1 N2 C6 C7 59.6(3)
C1 N2 C8 C9 -63.5(3)
C4 N2 C1 N1 -171.5(2)
C4 N2 C1 C2 10.5(3)
C4 N2 C6 C7 -63.5(3)
C4 N2 C8 C9 60.0(3)
C6 N2 C1 N1 66.2(3)
C6 N2 C1 C2 -111.9(3)
C6 N2 C4 C5 -65.9(3)
C6 N2 C8 C9 -180.0(3)
C8 N2 C1 N1 -49.0(3)
C8 N2 C1 C2 132.9(3)
C8 N2 C4 C5 51.2(3)
C8 N2 C6 C7 176.9(2)
